data_4124763
loop_
_publ_author_name
'Kriegel, Benjamin M.'
'Bergman, Robert G.'
'Arnold, John'

_publ_section_title
;
 Nitrene Metathesis and Catalytic Nitrene Transfer Promoted by Niobium
 Bis(imido) Complexes.
;
_journal_issue 1
_journal_name_full 'Journal of the American Chemical Society'
_journal_page_first 52
_journal_page_last 55
_journal_paper_doi 10.1021/jacs.5b11287
_journal_volume 138
_journal_year 2016
_chemical_formula_sum 'C56 H72 N5 Nb'
_chemical_formula_weight 908.09
_chemical_name_common bmkxr64
_chemical_name_systematic
;
 ?
;
_space_group_crystal_system monoclinic
_space_group_IT_number 14
_space_group_name_Hall '-P 2ybc'
_space_group_name_H-M_alt 'P 1 21/c 1'
_symmetry_space_group_name_Hall '-P 2ybc'
_symmetry_space_group_name_H-M 'P 1 21/c 1'
_atom_sites_solution_hydrogens geom
_atom_sites_solution_primary iterative
_atom_sites_solution_secondary difmap
_audit_creation_method SHELXL-2014
_cell_angle_alpha 90
_cell_angle_beta 110.578(3)
_cell_angle_gamma 90
_cell_formula_units_Z 8
_cell_length_a 32.2869(18)
_cell_length_b 13.8363(8)
_cell_length_c 24.0429(14)
_cell_measurement_temperature 100(2)
_cell_volume 10055.4(10)
_computing_cell_refinement 'Bruker SAINT'
_computing_data_collection 'Bruker APEX2'
_computing_data_reduction 'Bruker SAINT'
_computing_molecular_graphics ORTEP-32
_computing_publication_material WinGX
_computing_structure_refinement 'SHELXL-2014 (Sheldrick, 2014)'
_computing_structure_solution SHELXT
_diffrn_ambient_temperature 100(2)
_diffrn_detector_area_resol_mean 8.366
_diffrn_measured_fraction_theta_full 0.892
_diffrn_measured_fraction_theta_max 0.876
_diffrn_measurement_device_type 'Bruker APEX-II CCD'
_diffrn_measurement_method 'phi and omega scans'
_diffrn_radiation_type MoK\a
_diffrn_radiation_wavelength 0.71073
_diffrn_reflns_av_R_equivalents 0.0730
_diffrn_reflns_av_unetI/netI 0.0978
_diffrn_reflns_laue_measured_fraction_full 0.892
_diffrn_reflns_laue_measured_fraction_max 0.876
_diffrn_reflns_limit_h_max 38
_diffrn_reflns_limit_h_min -38
_diffrn_reflns_limit_k_max 16
_diffrn_reflns_limit_k_min -16
_diffrn_reflns_limit_l_max 25
_diffrn_reflns_limit_l_min -25
_diffrn_reflns_number 61211
_diffrn_reflns_point_group_measured_fraction_full 0.892
_diffrn_reflns_point_group_measured_fraction_max 0.876
_diffrn_reflns_theta_full 25.000
_diffrn_reflns_theta_max 25.461
_diffrn_reflns_theta_min 1.347
_diffrn_source 'microfocus sealed tube'
_exptl_absorpt_coefficient_mu 0.280
_exptl_absorpt_correction_T_max 0.7452
_exptl_absorpt_correction_T_min 0.7021
_exptl_absorpt_correction_type multi-scan
_exptl_absorpt_process_details TWINABS
_exptl_crystal_colour yellow
_exptl_crystal_density_diffrn 1.200
_exptl_crystal_description block
_exptl_crystal_F_000 3872
_exptl_crystal_size_max 0.180
_exptl_crystal_size_mid 0.080
_exptl_crystal_size_min 0.060
_refine_diff_density_max 1.361
_refine_diff_density_min -0.766
_refine_diff_density_rms 0.095
_refine_ls_extinction_method none
_refine_ls_goodness_of_fit_ref 1.024
_refine_ls_hydrogen_treatment constr
_refine_ls_matrix_type full
_refine_ls_number_parameters 1134
_refine_ls_number_reflns 61211
_refine_ls_number_restraints 30
_refine_ls_restrained_S_all 1.026
_refine_ls_R_factor_all 0.0741
_refine_ls_R_factor_gt 0.0590
_refine_ls_shift/su_max 0.000
_refine_ls_shift/su_mean 0.000
_refine_ls_structure_factor_coef Fsqd
_refine_ls_weighting_details 'w=1/[\s^2^(Fo^2^)+46.2826P] where P=(Fo^2^+2Fc^2^)/3'
_refine_ls_weighting_scheme calc
_refine_ls_wR_factor_gt 0.1430
_refine_ls_wR_factor_ref 0.1515
_reflns_Friedel_coverage 0.000
_reflns_number_gt 50635
_reflns_number_total 61211
_reflns_threshold_expression 'I > 2\s(I)'
_cod_data_source_file twin4.cif
_cod_data_source_block shelx
_cod_depositor_comments 'Adding full bibliography for 4124762--4124769.cif.'
_cod_database_code 4124763
_shelx_space_group_comment
;
The symmetry employed for this shelxl refinement is uniquely defined
by the following loop, which should always be used as a source of
symmetry information in preference to the above space-group names.
They are only intended as comments.
;
_shelx_estimated_absorpt_t_min 0.951
_shelx_estimated_absorpt_t_max 0.983
_shelxl_version_number 2014-3

loop_
_space_group_symop_operation_xyz
'x, y, z'
'-x, y+1/2, -z+1/2'
'-x, -y, -z'
'x, -y-1/2, z-1/2'

loop_
_atom_site_label
_atom_site_type_symbol
_atom_site_fract_x
_atom_site_fract_y
_atom_site_fract_z
_atom_site_U_iso_or_equiv
_atom_site_adp_type
_atom_site_occupancy
_atom_site_site_symmetry_order
_atom_site_calc_flag
_atom_site_refinement_flags_posn
_atom_site_refinement_flags_adp
C1 C 0.2976(2) 0.2911(5) 0.1691(3) 0.0158(18) Uani 1 1 d . .
C2 C 0.2826(2) 0.3869(5) 0.1553(3) 0.0170(18) Uani 1 1 d . U
H2 H 0.2534 0.3932 0.1274 0.020 Uiso 1 1 calc R U
C3 C 0.3039(2) 0.4720(5) 0.1760(3) 0.0158(18) Uani 1 1 d . .
C4 C 0.2603(2) 0.2182(5) 0.1593(4) 0.029(2) Uani 1 1 d . .
H4A H 0.2683 0.1571 0.1451 0.044 Uiso 1 1 calc R U
H4B H 0.2331 0.2434 0.1296 0.044 Uiso 1 1 calc R U
H4C H 0.2555 0.2072 0.1968 0.044 Uiso 1 1 calc R U
C5 C 0.2754(2) 0.5622(5) 0.1653(4) 0.028(2) Uani 1 1 d . .
H5A H 0.2928 0.6158 0.1887 0.041 Uiso 1 1 calc R U
H5B H 0.2498 0.5502 0.1772 0.041 Uiso 1 1 calc R U
H5C H 0.2651 0.5789 0.1230 0.041 Uiso 1 1 calc R U
C6 C 0.3466(3) 0.1640(6) 0.2083(4) 0.022(2) Uani 1 1 d . .
C7 C 0.3460(3) 0.0945(6) 0.1668(4) 0.024(2) Uani 1 1 d . .
C8 C 0.3477(3) -0.0023(6) 0.1821(4) 0.032(2) Uani 1 1 d . .
H8 H 0.3464 -0.0502 0.1532 0.038 Uiso 1 1 calc R U
C9 C 0.3513(3) -0.0300(6) 0.2380(5) 0.042(3) Uani 1 1 d . .
H9 H 0.3513 -0.0967 0.2476 0.051 Uiso 1 1 calc R U
C10 C 0.3550(3) 0.0407(6) 0.2812(4) 0.034(2) Uani 1 1 d . .
H10 H 0.3588 0.0215 0.3206 0.041 Uiso 1 1 calc R U
C11 C 0.3532(3) 0.1374(6) 0.2676(4) 0.024(2) Uani 1 1 d . .
C12 C 0.3449(3) 0.1212(6) 0.1037(4) 0.031(2) Uani 1 1 d . .
H12 H 0.3477 0.1930 0.1022 0.037 Uiso 1 1 calc R U
C13 C 0.3015(3) 0.0929(6) 0.0554(4) 0.048(3) Uani 1 1 d . .
H13A H 0.2952 0.0247 0.0600 0.072 Uiso 1 1 calc R U
H13B H 0.3040 0.1027 0.0163 0.072 Uiso 1 1 calc R U
H13C H 0.2775 0.1330 0.0587 0.072 Uiso 1 1 calc R U
C14 C 0.3841(3) 0.0771(6) 0.0918(4) 0.044(3) Uani 1 1 d . .
H14A H 0.4116 0.0997 0.1220 0.067 Uiso 1 1 calc R U
H14B H 0.3834 0.0968 0.0524 0.067 Uiso 1 1 calc R U
H14C H 0.3825 0.0065 0.0935 0.067 Uiso 1 1 calc R U
C15 C 0.3583(3) 0.2127(6) 0.3160(4) 0.027(2) Uani 1 1 d . .
H15 H 0.3628 0.2772 0.3001 0.033 Uiso 1 1 calc R U
C16 C 0.3980(3) 0.1924(6) 0.3707(4) 0.038(2) Uani 1 1 d . .
H16A H 0.3935 0.1316 0.3886 0.057 Uiso 1 1 calc R U
H16B H 0.4018 0.2452 0.3993 0.057 Uiso 1 1 calc R U
H16C H 0.4244 0.1873 0.3597 0.057 Uiso 1 1 calc R U
C17 C 0.3162(3) 0.2183(6) 0.3314(4) 0.041(2) Uani 1 1 d . .
H17A H 0.2913 0.2390 0.2964 0.061 Uiso 1 1 calc R U
H17B H 0.3205 0.2650 0.3636 0.061 Uiso 1 1 calc R U
H17C H 0.3098 0.1545 0.3442 0.061 Uiso 1 1 calc R U
C18 C 0.3637(3) 0.5641(6) 0.2405(3) 0.019(2) Uani 1 1 d . .
C19 C 0.3611(3) 0.5693(6) 0.2982(3) 0.023(2) Uani 1 1 d . .
C20 C 0.3755(2) 0.6532(6) 0.3315(4) 0.028(2) Uani 1 1 d . .
H20 H 0.3738 0.6570 0.3701 0.034 Uiso 1 1 calc R U
C21 C 0.3921(3) 0.7310(6) 0.3100(4) 0.027(2) Uani 1 1 d . .
H21 H 0.4013 0.7881 0.3330 0.032 Uiso 1 1 calc R U
C22 C 0.3952(3) 0.7235(6) 0.2534(3) 0.024(2) Uani 1 1 d . .
H22 H 0.4070 0.7763 0.2386 0.029 Uiso 1 1 calc R U
C23 C 0.3818(3) 0.6431(6) 0.2188(3) 0.019(2) Uani 1 1 d . .
C24 C 0.3429(3) 0.4872(6) 0.3242(3) 0.028(2) Uani 1 1 d . .
H24 H 0.3388 0.4302 0.2973 0.033 Uiso 1 1 calc R U
C25 C 0.3758(3) 0.4583(6) 0.3854(3) 0.034(2) Uani 1 1 d . .
H25A H 0.4048 0.4456 0.3825 0.051 Uiso 1 1 calc R U
H25B H 0.3651 0.3999 0.3992 0.051 Uiso 1 1 calc R U
H25C H 0.3783 0.5110 0.4137 0.051 Uiso 1 1 calc R U
C26 C 0.2979(3) 0.5126(6) 0.3279(4) 0.037(2) Uani 1 1 d . .
H26A H 0.3009 0.5689 0.3538 0.056 Uiso 1 1 calc R U
H26B H 0.2868 0.4575 0.3441 0.056 Uiso 1 1 calc R U
H26C H 0.2770 0.5276 0.2880 0.056 Uiso 1 1 calc R U
C27 C 0.3862(3) 0.6411(6) 0.1578(3) 0.018(2) Uani 1 1 d . .
H27 H 0.3794 0.5741 0.1415 0.022 Uiso 1 1 calc R U
C28 C 0.4332(3) 0.6667(6) 0.1612(4) 0.039(2) Uani 1 1 d . .
H28A H 0.4397 0.7338 0.1744 0.058 Uiso 1 1 calc R U
H28B H 0.4355 0.6592 0.1218 0.058 Uiso 1 1 calc R U
H28C H 0.4544 0.6235 0.1894 0.058 Uiso 1 1 calc R U
C29 C 0.3538(3) 0.7090(6) 0.1157(4) 0.040(3) Uani 1 1 d . .
H29A H 0.3239 0.6949 0.1152 0.059 Uiso 1 1 calc R U
H29B H 0.3547 0.7006 0.0756 0.059 Uiso 1 1 calc R U
H29C H 0.3616 0.7758 0.1287 0.059 Uiso 1 1 calc R U
C30 C 0.3655(3) 0.4114(6) 0.0511(3) 0.026(2) Uani 1 1 d . .
C31 C 0.3207(3) 0.4630(6) 0.0303(3) 0.031(2) Uani 1 1 d . .
H31A H 0.2980 0.4192 0.0343 0.047 Uiso 1 1 calc R U
H31B H 0.3129 0.4821 -0.0113 0.047 Uiso 1 1 calc R U
H31C H 0.3225 0.5206 0.0548 0.047 Uiso 1 1 calc R U
C32 C 0.3619(3) 0.3170(6) 0.0150(3) 0.033(2) Uani 1 1 d . .
H32A H 0.3907 0.2844 0.0279 0.049 Uiso 1 1 calc R U
H32B H 0.3528 0.3326 -0.0274 0.049 Uiso 1 1 calc R U
H32C H 0.3398 0.2743 0.0216 0.049 Uiso 1 1 calc R U
C33 C 0.4011(3) 0.4752(6) 0.0426(3) 0.032(2) Uani 1 1 d . .
H33A H 0.4016 0.5375 0.0623 0.049 Uiso 1 1 calc R U
H33B H 0.3946 0.4857 0.0001 0.049 Uiso 1 1 calc R U
H33C H 0.4299 0.4436 0.0601 0.049 Uiso 1 1 calc R U
C34 C 0.4597(2) 0.4033(5) 0.2194(3) 0.0171(19) Uani 1 1 d . .
C35 C 0.5069(3) 0.3937(6) 0.2214(3) 0.024(2) Uani 1 1 d . .
H35A H 0.5203 0.3349 0.2441 0.029 Uiso 1 1 calc R U
H35B H 0.5242 0.4500 0.2427 0.029 Uiso 1 1 calc R U
C36 C 0.5102(3) 0.3876(6) 0.1595(4) 0.021(2) Uani 1 1 d . .
C37 C 0.4953(3) 0.3072(6) 0.1254(3) 0.022(2) Uani 1 1 d . .
H37 H 0.4829 0.2550 0.1399 0.026 Uiso 1 1 calc R U
C38 C 0.4985(3) 0.3025(6) 0.0685(4) 0.035(3) Uani 1 1 d . .
H38 H 0.4872 0.2480 0.0438 0.042 Uiso 1 1 calc R U
C39 C 0.5182(3) 0.3777(6) 0.0486(4) 0.030(2) Uani 1 1 d . .
H39 H 0.5214 0.3734 0.0109 0.036 Uiso 1 1 calc R U
C40 C 0.5328(3) 0.4572(7) 0.0830(4) 0.033(2) Uani 1 1 d . .
H40 H 0.5454 0.5093 0.0685 0.040 Uiso 1 1 calc R U
C41 C 0.5296(3) 0.4635(6) 0.1400(4) 0.028(2) Uani 1 1 d . .
H41 H 0.5406 0.5185 0.1644 0.034 Uiso 1 1 calc R U
C42 C 0.4707(2) 0.5175(5) 0.3017(3) 0.0206(19) Uani 1 1 d . .
H42A H 0.4507 0.5682 0.3071 0.025 Uiso 1 1 calc R U
H42B H 0.4941 0.5499 0.2909 0.025 Uiso 1 1 calc R U
C43 C 0.4914(3) 0.4648(6) 0.3591(3) 0.0187(19) Uani 1 1 d . .
C44 C 0.4922(3) 0.3662(6) 0.3651(4) 0.030(2) Uani 1 1 d . .
H44 H 0.4785 0.3267 0.3313 0.036 Uiso 1 1 calc R U
C45 C 0.5130(3) 0.3231(6) 0.4209(4) 0.033(2) Uani 1 1 d . .
H45 H 0.5129 0.2548 0.4247 0.040 Uiso 1 1 calc R U
C46 C 0.5335(3) 0.3790(7) 0.4701(4) 0.036(2) Uani 1 1 d . .
H46 H 0.5477 0.3501 0.5079 0.043 Uiso 1 1 calc R U
C47 C 0.5330(3) 0.4772(7) 0.4636(4) 0.040(3) Uani 1 1 d . .
H47 H 0.5471 0.5166 0.4973 0.048 Uiso 1 1 calc R U
C48 C 0.5124(3) 0.5201(6) 0.4090(4) 0.033(2) Uani 1 1 d . .
H48 H 0.5126 0.5885 0.4057 0.039 Uiso 1 1 calc R U
C49 C 0.4315(2) 0.2294(5) 0.2183(3) 0.021(2) Uani 1 1 d . .
C50 C 0.1918(3) 0.4119(5) 0.3923(3) 0.0154(18) Uani 1 1 d . .
C51 C 0.2154(2) 0.3273(5) 0.3902(3) 0.0158(18) Uani 1 1 d . .
H51 H 0.2459 0.3362 0.3964 0.019 Uiso 1 1 calc R U
C52 C 0.2003(3) 0.2325(5) 0.3803(3) 0.0184(19) Uani 1 1 d . U
C53 C 0.2198(2) 0.4970(5) 0.4236(3) 0.024(2) Uani 1 1 d . .
H53A H 0.2050 0.5573 0.4060 0.037 Uiso 1 1 calc R U
H53B H 0.2487 0.4935 0.4191 0.037 Uiso 1 1 calc R U
H53C H 0.2237 0.4952 0.4659 0.037 Uiso 1 1 calc R U
C54 C 0.2363(2) 0.1561(5) 0.4025(3) 0.022(2) Uani 1 1 d . .
H54A H 0.2327 0.1214 0.4361 0.032 Uiso 1 1 calc R U
H54B H 0.2654 0.1874 0.4153 0.032 Uiso 1 1 calc R U
H54C H 0.2339 0.1104 0.3704 0.032 Uiso 1 1 calc R U
C55 C 0.1305(2) 0.5025(6) 0.3921(3) 0.015(2) Uani 1 1 d . .
C56 C 0.1158(3) 0.5831(6) 0.3542(3) 0.021(2) Uani 1 1 d . .
C57 C 0.0991(3) 0.6632(6) 0.3744(3) 0.022(2) Uani 1 1 d . .
H57 H 0.0898 0.7179 0.3492 0.026 Uiso 1 1 calc R U
C58 C 0.0958(3) 0.6652(6) 0.4305(3) 0.021(2) Uani 1 1 d . .
H58 H 0.0841 0.7203 0.4434 0.025 Uiso 1 1 calc R U
C59 C 0.1097(2) 0.5862(5) 0.4669(3) 0.023(2) Uani 1 1 d . .
H59 H 0.1072 0.5877 0.5051 0.027 Uiso 1 1 calc R U
C60 C 0.1275(3) 0.5031(6) 0.4499(3) 0.020(2) Uani 1 1 d . .
C61 C 0.1196(3) 0.5864(6) 0.2929(3) 0.020(2) Uani 1 1 d . .
H61 H 0.1237 0.5188 0.2812 0.024 Uiso 1 1 calc R U
C62 C 0.1585(3) 0.6457(6) 0.2917(4) 0.037(2) Uani 1 1 d . .
H62A H 0.1560 0.7115 0.3053 0.055 Uiso 1 1 calc R U
H62B H 0.1587 0.6479 0.2511 0.055 Uiso 1 1 calc R U
H62C H 0.1860 0.6162 0.3180 0.055 Uiso 1 1 calc R U
C63 C 0.0770(3) 0.6268(6) 0.2464(4) 0.039(2) Uani 1 1 d . .
H63A H 0.0512 0.5939 0.2503 0.059 Uiso 1 1 calc R U
H63B H 0.0776 0.6160 0.2065 0.059 Uiso 1 1 calc R U
H63C H 0.0749 0.6963 0.2530 0.059 Uiso 1 1 calc R U
C64 C 0.1421(3) 0.4193(6) 0.4925(3) 0.022(2) Uani 1 1 d . .
H64 H 0.1582 0.3718 0.4761 0.026 Uiso 1 1 calc R U
C65 C 0.1011(3) 0.3695(6) 0.4978(4) 0.033(2) Uani 1 1 d . .
H65A H 0.0857 0.4145 0.5154 0.050 Uiso 1 1 calc R U
H65B H 0.1103 0.3123 0.5232 0.050 Uiso 1 1 calc R U
H65C H 0.0812 0.3500 0.4583 0.050 Uiso 1 1 calc R U
C66 C 0.1731(3) 0.4516(6) 0.5539(4) 0.035(2) Uani 1 1 d . .
H66A H 0.1980 0.4876 0.5498 0.053 Uiso 1 1 calc R U
H66B H 0.1842 0.3947 0.5790 0.053 Uiso 1 1 calc R U
H66C H 0.1569 0.4932 0.5722 0.053 Uiso 1 1 calc R U
C67 C 0.1509(3) 0.1029(6) 0.3612(4) 0.019(2) Uani 1 1 d . .
C68 C 0.1513(3) 0.0390(5) 0.3167(4) 0.022(2) Uani 1 1 d . .
C69 C 0.1488(3) -0.0593(6) 0.3250(4) 0.029(2) Uani 1 1 d . .
H69 H 0.1499 -0.1031 0.2952 0.034 Uiso 1 1 calc R U
C70 C 0.1447(3) -0.0939(6) 0.3764(4) 0.036(3) Uani 1 1 d . .
H70 H 0.1441 -0.1616 0.3826 0.043 Uiso 1 1 calc R U
C71 C 0.1413(3) -0.0306(6) 0.4193(4) 0.031(2) Uani 1 1 d . .
H71 H 0.1375 -0.0553 0.4540 0.037 Uiso 1 1 calc R U
C72 C 0.1435(3) 0.0690(6) 0.4120(3) 0.024(2) Uani 1 1 d . .
C73 C 0.1544(3) 0.0734(6) 0.2575(3) 0.023(2) Uani 1 1 d . .
H73 H 0.1528 0.1456 0.2567 0.027 Uiso 1 1 calc R U
C74 C 0.1981(3) 0.0441(6) 0.2504(4) 0.040(2) Uani 1 1 d . .
H74A H 0.2223 0.0825 0.2774 0.060 Uiso 1 1 calc R U
H74B H 0.1962 0.0557 0.2093 0.060 Uiso 1 1 calc R U
H74C H 0.2037 -0.0246 0.2598 0.060 Uiso 1 1 calc R U
C75 C 0.1154(3) 0.0353(6) 0.2053(4) 0.042(3) Uani 1 1 d . .
H75A H 0.1154 0.0656 0.1684 0.063 Uiso 1 1 calc R U
H75B H 0.0877 0.0509 0.2114 0.063 Uiso 1 1 calc R U
H75C H 0.1180 -0.0349 0.2024 0.063 Uiso 1 1 calc R U
C76 C 0.1380(3) 0.1361(6) 0.4590(3) 0.024(2) Uani 1 1 d . .
H76 H 0.1347 0.2034 0.4427 0.029 Uiso 1 1 calc R U
C77 C 0.1789(3) 0.1347(7) 0.5165(4) 0.046(3) Uani 1 1 d . .
H77A H 0.1847 0.0683 0.5314 0.068 Uiso 1 1 calc R U
H77B H 0.1733 0.1755 0.5465 0.068 Uiso 1 1 calc R U
H77C H 0.2046 0.1595 0.5083 0.068 Uiso 1 1 calc R U
C78 C 0.0959(3) 0.1121(6) 0.4716(4) 0.035(2) Uani 1 1 d . .
H78A H 0.0701 0.1219 0.4354 0.053 Uiso 1 1 calc R U
H78B H 0.0938 0.1545 0.5031 0.053 Uiso 1 1 calc R U
H78C H 0.0970 0.0446 0.4843 0.053 Uiso 1 1 calc R U
C79 C 0.1438(3) 0.3651(5) 0.2013(3) 0.019(2) Uani 1 1 d . .
C80 C 0.1438(2) 0.2760(5) 0.1643(3) 0.024(2) Uani 1 1 d . .
H80A H 0.1645 0.2281 0.1890 0.036 Uiso 1 1 calc R U
H80B H 0.1528 0.2941 0.1308 0.036 Uiso 1 1 calc R U
H80C H 0.1140 0.2482 0.1492 0.036 Uiso 1 1 calc R U
C81 C 0.1905(3) 0.4030(6) 0.2304(4) 0.034(2) Uani 1 1 d . .
H81A H 0.1901 0.4596 0.2547 0.051 Uiso 1 1 calc R U
H81B H 0.2024 0.4215 0.1996 0.051 Uiso 1 1 calc R U
H81C H 0.2091 0.3525 0.2556 0.051 Uiso 1 1 calc R U
C82 C 0.1134(3) 0.4414(5) 0.1621(3) 0.027(2) Uani 1 1 d . U
H82A H 0.0830 0.4169 0.1471 0.041 Uiso 1 1 calc R U
H82B H 0.1230 0.4563 0.1286 0.041 Uiso 1 1 calc R U
H82C H 0.1147 0.5001 0.1854 0.041 Uiso 1 1 calc R U
C83 C 0.0396(2) 0.3492(5) 0.2630(3) 0.0159(19) Uani 1 1 d . .
C84 C -0.0049(3) 0.3364(6) 0.2152(3) 0.022(2) Uani 1 1 d . .
H84A H -0.0249 0.3888 0.2183 0.026 Uiso 1 1 calc R U
H84B H -0.0178 0.2741 0.2211 0.026 Uiso 1 1 calc R U
C85 C -0.0015(3) 0.3382(6) 0.1529(3) 0.019(2) Uani 1 1 d . .
C86 C -0.0154(3) 0.4190(6) 0.1172(4) 0.026(2) Uani 1 1 d . .
H86 H -0.0277 0.4727 0.1306 0.031 Uiso 1 1 calc R U
C87 C -0.0113(3) 0.4205(7) 0.0615(4) 0.036(3) Uani 1 1 d . .
H87 H -0.0203 0.4762 0.0372 0.044 Uiso 1 1 calc R U
C88 C 0.0057(3) 0.3418(6) 0.0414(4) 0.034(2) Uani 1 1 d . .
H88 H 0.0079 0.3429 0.0030 0.040 Uiso 1 1 calc R U
C89 C 0.0193(3) 0.2623(6) 0.0770(4) 0.028(2) Uani 1 1 d . .
H89 H 0.0309 0.2079 0.0633 0.033 Uiso 1 1 calc R U
C90 C 0.0161(3) 0.2608(6) 0.1335(3) 0.025(2) Uani 1 1 d . .
H90 H 0.0261 0.2060 0.1584 0.030 Uiso 1 1 calc R U
C91 C 0.0221(2) 0.4644(5) 0.3284(3) 0.0197(19) Uani 1 1 d . .
H91A H -0.0008 0.4924 0.2929 0.024 Uiso 1 1 calc R U
H91B H 0.0400 0.5183 0.3518 0.024 Uiso 1 1 calc R U
C92 C -0.0002(2) 0.4133(5) 0.3653(3) 0.0161(19) Uani 1 1 d . .
C93 C -0.0124(3) 0.4673(6) 0.4060(3) 0.025(2) Uani 1 1 d . .
H93 H -0.0053 0.5341 0.4109 0.030 Uiso 1 1 calc R U
C94 C -0.0346(3) 0.4246(6) 0.4394(3) 0.030(2) Uani 1 1 d . .
H94 H -0.0424 0.4621 0.4674 0.036 Uiso 1 1 calc R U
C95 C -0.0456(3) 0.3278(6) 0.4323(3) 0.028(2) Uani 1 1 d . .
H95 H -0.0615 0.2987 0.4545 0.034 Uiso 1 1 calc R U
C96 C -0.0331(3) 0.2738(6) 0.3922(4) 0.032(2) Uani 1 1 d . .
H96 H -0.0402 0.2069 0.3875 0.039 Uiso 1 1 calc R U
C97 C -0.0106(3) 0.3158(6) 0.3591(3) 0.023(2) Uani 1 1 d . .
H97 H -0.0021 0.2776 0.3320 0.028 Uiso 1 1 calc R U
C98 C 0.0673(2) 0.1751(6) 0.2926(3) 0.0176(19) Uani 1 1 d . .
C99 C 0.6686(4) 0.3500(7) 0.5154(5) 0.077(4) Uani 1 1 d . .
H99A H 0.6786 0.4073 0.5404 0.116 Uiso 1 1 calc R U
H99B H 0.6366 0.3546 0.4937 0.116 Uiso 1 1 calc R U
H99C H 0.6841 0.3461 0.4870 0.116 Uiso 1 1 calc R U
C100 C 0.6777(3) 0.2664(5) 0.5513(3) 0.078(4) Uani 1 1 d G .
C101 C 0.7213(3) 0.2472(6) 0.5867(4) 0.066(3) Uani 1 1 d G .
H101 H 0.7444 0.2876 0.5844 0.079 Uiso 1 1 calc R U
C102 C 0.7310(2) 0.1689(7) 0.6254(3) 0.087(4) Uani 1 1 d G .
H102 H 0.7607 0.1558 0.6496 0.104 Uiso 1 1 calc R U
C103 C 0.6971(3) 0.1098(5) 0.6287(3) 0.077(4) Uani 1 1 d G .
H103 H 0.7037 0.0563 0.6551 0.092 Uiso 1 1 calc R U
C104 C 0.6535(3) 0.1290(5) 0.5933(4) 0.064(4) Uani 1 1 d G .
H104 H 0.6304 0.0886 0.5955 0.077 Uiso 1 1 calc R U
C105 C 0.6438(2) 0.2073(6) 0.5546(3) 0.062(3) Uani 1 1 d G U
H105 H 0.6140 0.2204 0.5304 0.075 Uiso 1 1 calc R U
C106 C 0.2182(4) 0.7621(9) 0.0162(5) 0.083(4) Uani 1 1 d . .
H10A H 0.2195 0.6939 0.0061 0.125 Uiso 1 1 calc R U
H10B H 0.2459 0.7941 0.0188 0.125 Uiso 1 1 calc R U
H10C H 0.1934 0.7935 -0.0146 0.125 Uiso 1 1 calc R U
C107 C 0.2118(4) 0.7698(7) 0.0747(5) 0.044(3) Uani 1 1 d . .
C108 C 0.2410(4) 0.8191(7) 0.1204(5) 0.057(3) Uani 1 1 d . .
H108 H 0.2654 0.8495 0.1142 0.068 Uiso 1 1 calc R U
C109 C 0.2371(5) 0.8272(8) 0.1751(6) 0.080(4) Uani 1 1 d . .
H109 H 0.2587 0.8600 0.2069 0.096 Uiso 1 1 calc R U
C110 C 0.1991(5) 0.7843(9) 0.1823(6) 0.087(4) Uani 1 1 d . .
H110 H 0.1946 0.7912 0.2191 0.105 Uiso 1 1 calc R U
C111 C 0.1695(5) 0.7340(9) 0.1376(5) 0.073(4) Uani 1 1 d . .
H111 H 0.1449 0.7040 0.1435 0.088 Uiso 1 1 calc R U
C112 C 0.1752(3) 0.7263(8) 0.0833(5) 0.059(3) Uani 1 1 d . .
H112 H 0.1542 0.6915 0.0517 0.071 Uiso 1 1 calc R U
N1 N 0.33984(19) 0.2656(4) 0.1916(3) 0.0136(14) Uani 1 1 d . .
N2 N 0.3478(2) 0.4776(4) 0.2050(3) 0.0144(15) Uani 1 1 d . .
N3 N 0.3768(2) 0.3839(4) 0.1131(3) 0.0162(17) Uani 1 1 d . U
N4 N 0.44514(19) 0.4532(4) 0.2525(3) 0.0161(15) Uani 1 1 d . .
N5 N 0.4551(2) 0.1659(5) 0.2370(3) 0.0278(18) Uani 1 1 d . .
N6 N 0.1480(2) 0.4177(4) 0.3729(3) 0.0141(15) Uani 1 1 d . .
N7 N 0.15758(19) 0.2052(4) 0.3568(3) 0.0140(15) Uani 1 1 d . .
N8 N 0.1274(2) 0.3358(4) 0.2489(3) 0.0160(17) Uani 1 1 d . .
N9 N 0.0507(2) 0.4002(4) 0.3090(3) 0.0168(16) Uani 1 1 d . .
N10 N 0.0419(2) 0.1143(5) 0.2863(3) 0.0256(17) Uani 1 1 d . .
Nb1 Nb 0.39191(2) 0.36888(5) 0.19075(3) 0.01522(19) Uani 1 1 d . .
Nb2 Nb 0.10721(2) 0.31399(5) 0.30709(3) 0.01557(18) Uani 1 1 d . .

loop_
_atom_site_aniso_label
_atom_site_aniso_U_11
_atom_site_aniso_U_22
_atom_site_aniso_U_33
_atom_site_aniso_U_23
_atom_site_aniso_U_13
_atom_site_aniso_U_12
C1 0.017(5) 0.026(4) 0.008(4) -0.008(4) 0.009(4) -0.010(4)
C2 0.018(4) 0.017(4) 0.009(4) -0.004(3) -0.005(4) 0.004(3)
C3 0.010(5) 0.030(5) 0.010(4) 0.000(4) 0.006(4) 0.001(4)
C4 0.025(5) 0.025(5) 0.035(5) -0.005(4) 0.008(5) -0.003(4)
C5 0.024(5) 0.024(4) 0.032(5) 0.002(4) 0.007(5) 0.012(4)
C6 0.008(5) 0.024(5) 0.033(5) -0.002(4) 0.007(5) -0.004(4)
C7 0.011(5) 0.020(5) 0.036(5) -0.002(5) 0.003(5) -0.005(4)
C8 0.024(6) 0.022(5) 0.045(6) -0.008(5) 0.007(5) 0.001(4)
C9 0.045(7) 0.019(5) 0.062(7) 0.010(5) 0.018(6) 0.008(5)
C10 0.038(6) 0.028(5) 0.042(6) 0.021(5) 0.022(5) 0.009(5)
C11 0.022(6) 0.021(5) 0.032(5) 0.008(4) 0.013(5) -0.003(4)
C12 0.036(7) 0.026(5) 0.032(6) -0.013(4) 0.014(5) -0.006(5)
C13 0.057(7) 0.048(6) 0.036(6) -0.011(5) 0.012(6) -0.009(5)
C14 0.035(6) 0.067(7) 0.034(6) -0.023(5) 0.015(5) -0.009(5)
C15 0.033(6) 0.029(5) 0.029(5) 0.009(4) 0.021(5) 0.008(4)
C16 0.046(7) 0.041(6) 0.031(5) 0.006(5) 0.020(6) 0.006(5)
C17 0.038(6) 0.047(6) 0.044(6) -0.003(5) 0.023(6) 0.005(5)
C18 0.014(5) 0.020(5) 0.021(5) -0.007(4) 0.005(4) -0.002(4)
C19 0.027(6) 0.022(5) 0.025(5) 0.002(4) 0.015(5) 0.008(4)
C20 0.028(6) 0.038(5) 0.022(5) -0.012(4) 0.012(5) -0.006(4)
C21 0.024(6) 0.023(5) 0.035(6) -0.012(4) 0.013(5) -0.006(5)
C22 0.024(6) 0.020(5) 0.032(6) -0.004(4) 0.015(5) 0.000(4)
C23 0.011(5) 0.026(5) 0.017(5) 0.003(4) 0.003(4) 0.008(4)
C24 0.041(6) 0.030(5) 0.019(5) 0.002(4) 0.020(5) 0.002(4)
C25 0.051(7) 0.024(5) 0.034(5) 0.003(4) 0.023(5) 0.001(4)
C26 0.033(6) 0.055(6) 0.030(5) -0.005(5) 0.018(5) -0.012(5)
C27 0.027(6) 0.016(4) 0.014(5) -0.002(4) 0.010(5) -0.002(4)
C28 0.037(6) 0.052(6) 0.033(5) -0.007(5) 0.020(5) -0.015(5)
C29 0.053(7) 0.031(5) 0.029(5) 0.006(5) 0.008(5) 0.002(5)
C30 0.036(6) 0.027(5) 0.016(5) 0.006(4) 0.010(5) 0.007(5)
C31 0.032(6) 0.044(6) 0.014(5) 0.008(4) 0.005(5) 0.006(5)
C32 0.042(6) 0.042(6) 0.015(5) -0.004(4) 0.011(5) -0.009(5)
C33 0.049(7) 0.036(5) 0.017(5) 0.008(4) 0.018(5) 0.002(5)
C34 0.018(5) 0.023(4) 0.009(4) 0.006(4) 0.003(4) 0.002(4)
C35 0.024(6) 0.032(5) 0.019(5) -0.003(4) 0.009(5) -0.008(4)
C36 0.017(6) 0.026(5) 0.024(5) 0.001(4) 0.011(5) 0.011(4)
C37 0.030(6) 0.021(5) 0.023(5) 0.005(4) 0.021(5) 0.004(4)
C38 0.041(7) 0.033(6) 0.032(6) -0.012(5) 0.014(6) 0.002(5)
C39 0.042(6) 0.039(6) 0.019(5) 0.001(5) 0.021(5) 0.012(5)
C40 0.035(7) 0.039(6) 0.032(6) 0.009(5) 0.020(5) -0.003(5)
C41 0.032(6) 0.027(5) 0.027(5) -0.004(4) 0.013(5) 0.002(5)
C42 0.020(5) 0.020(4) 0.021(5) -0.002(4) 0.007(4) 0.002(4)
C43 0.022(5) 0.026(5) 0.013(4) -0.001(4) 0.011(4) 0.007(4)
C44 0.044(7) 0.029(5) 0.016(5) 0.004(4) 0.010(5) 0.008(5)
C45 0.043(7) 0.031(5) 0.034(6) 0.009(5) 0.024(5) 0.010(5)
C46 0.036(6) 0.057(7) 0.013(5) 0.007(5) 0.006(5) 0.003(5)
C47 0.040(7) 0.055(7) 0.024(5) -0.002(5) 0.010(5) -0.021(5)
C48 0.045(7) 0.028(5) 0.026(5) 0.003(5) 0.015(5) -0.009(5)
C49 0.020(5) 0.025(5) 0.013(5) -0.003(4) 0.001(4) -0.005(4)
C50 0.017(5) 0.021(4) 0.006(4) 0.008(4) 0.002(4) 0.001(4)
C51 0.009(4) 0.026(4) 0.016(4) -0.002(4) 0.008(4) -0.006(4)
C52 0.024(5) 0.027(4) 0.007(4) -0.003(3) 0.008(4) 0.000(4)
C53 0.021(5) 0.027(5) 0.024(5) -0.004(4) 0.006(4) -0.003(4)
C54 0.016(5) 0.024(4) 0.025(5) 0.003(4) 0.008(4) -0.002(4)
C55 0.012(5) 0.019(5) 0.017(5) -0.001(4) 0.009(4) -0.006(4)
C56 0.025(6) 0.020(5) 0.017(5) -0.003(4) 0.007(5) -0.005(4)
C57 0.024(6) 0.023(5) 0.018(5) 0.007(4) 0.007(5) 0.003(4)
C58 0.022(6) 0.017(5) 0.024(5) -0.006(4) 0.008(5) -0.001(4)
C59 0.023(5) 0.035(5) 0.012(4) -0.003(4) 0.009(4) 0.001(4)
C60 0.019(6) 0.027(5) 0.014(5) -0.004(4) 0.005(4) 0.003(4)
C61 0.027(6) 0.019(5) 0.016(5) 0.006(4) 0.010(5) 0.008(4)
C62 0.049(7) 0.040(6) 0.030(5) -0.003(4) 0.024(5) -0.010(5)
C63 0.047(6) 0.050(6) 0.026(5) 0.011(5) 0.020(5) 0.017(5)
C64 0.023(6) 0.028(5) 0.015(5) -0.002(4) 0.007(4) 0.001(4)
C65 0.034(6) 0.038(5) 0.031(5) 0.009(4) 0.014(5) 0.007(4)
C66 0.035(6) 0.038(5) 0.029(5) 0.002(5) 0.007(5) 0.012(4)
C67 0.006(5) 0.023(5) 0.026(5) -0.001(4) 0.004(4) -0.003(4)
C68 0.024(5) 0.020(5) 0.023(5) 0.000(4) 0.011(5) -0.001(4)
C69 0.034(6) 0.024(5) 0.027(5) -0.002(4) 0.010(5) 0.001(4)
C70 0.038(6) 0.025(5) 0.046(6) 0.003(5) 0.016(6) -0.005(5)
C71 0.044(6) 0.024(5) 0.027(5) 0.009(4) 0.015(5) -0.005(5)
C72 0.016(5) 0.035(6) 0.017(5) 0.001(4) -0.001(4) -0.002(4)
C73 0.035(6) 0.016(5) 0.019(5) -0.004(4) 0.013(5) -0.007(4)
C74 0.049(7) 0.050(6) 0.031(6) 0.002(5) 0.026(5) 0.004(5)
C75 0.054(7) 0.049(6) 0.025(5) -0.003(5) 0.016(6) 0.009(5)
C76 0.030(6) 0.025(5) 0.020(5) 0.006(4) 0.012(5) -0.004(4)
C77 0.032(6) 0.078(8) 0.027(6) -0.018(5) 0.011(5) -0.006(5)
C78 0.043(6) 0.035(5) 0.039(6) -0.001(4) 0.029(5) -0.005(5)
C79 0.016(5) 0.024(5) 0.019(5) 0.005(4) 0.009(4) -0.001(4)
C80 0.027(5) 0.031(5) 0.019(5) -0.005(4) 0.014(5) 0.002(4)
C81 0.032(6) 0.051(6) 0.029(5) 0.002(5) 0.024(5) -0.008(5)
C82 0.039(6) 0.040(5) 0.010(4) 0.004(4) 0.017(4) 0.003(4)
C83 0.018(5) 0.018(4) 0.012(4) 0.003(4) 0.006(4) -0.002(4)
C84 0.019(6) 0.032(5) 0.018(5) 0.002(4) 0.011(5) 0.004(4)
C85 0.013(5) 0.034(5) 0.010(4) 0.000(4) 0.002(4) -0.003(4)
C86 0.019(6) 0.034(6) 0.030(5) 0.000(5) 0.014(5) 0.004(5)
C87 0.042(7) 0.042(6) 0.028(6) 0.014(5) 0.015(6) 0.005(5)
C88 0.032(6) 0.050(6) 0.020(5) -0.003(5) 0.011(5) 0.000(5)
C89 0.034(6) 0.023(5) 0.028(6) -0.007(4) 0.013(5) -0.002(5)
C90 0.028(6) 0.027(5) 0.020(5) -0.005(4) 0.008(5) -0.003(5)
C91 0.012(5) 0.026(5) 0.023(5) 0.000(4) 0.009(4) 0.003(4)
C92 0.016(5) 0.018(5) 0.014(4) -0.004(4) 0.006(4) 0.002(4)
C93 0.019(6) 0.030(5) 0.026(5) -0.003(4) 0.007(5) 0.002(4)
C94 0.033(6) 0.043(6) 0.019(5) -0.003(4) 0.015(5) 0.004(5)
C95 0.028(6) 0.042(6) 0.020(5) 0.001(4) 0.016(5) -0.006(4)
C96 0.037(6) 0.040(6) 0.023(5) -0.006(5) 0.015(5) -0.014(5)
C97 0.027(6) 0.031(5) 0.013(5) -0.005(4) 0.009(4) -0.002(4)
C98 0.013(5) 0.027(5) 0.015(5) 0.004(4) 0.007(4) 0.005(4)
C99 0.157(12) 0.050(7) 0.055(8) -0.022(6) 0.074(8) -0.010(7)
C100 0.133(12) 0.073(9) 0.057(9) -0.032(7) 0.068(9) -0.024(9)
C101 0.079(10) 0.077(9) 0.048(8) -0.003(7) 0.030(8) -0.026(8)
C102 0.087(10) 0.121(12) 0.063(9) -0.011(9) 0.039(9) -0.027(9)
C103 0.121(12) 0.066(8) 0.062(9) -0.007(7) 0.056(10) -0.002(8)
C104 0.046(8) 0.090(9) 0.058(8) -0.043(8) 0.021(7) 0.006(6)
C105 0.102(7) 0.053(6) 0.058(6) -0.026(5) 0.061(6) -0.034(5)
C106 0.070(9) 0.116(11) 0.063(9) 0.023(8) 0.023(8) 0.016(8)
C107 0.055(8) 0.041(7) 0.047(7) 0.026(6) 0.030(7) 0.025(6)
C108 0.069(10) 0.046(7) 0.066(8) 0.010(7) 0.037(8) 0.020(6)
C109 0.109(13) 0.066(9) 0.093(10) -0.011(8) 0.070(10) -0.009(8)
C110 0.133(14) 0.079(10) 0.092(11) -0.003(8) 0.092(11) -0.008(9)
C111 0.108(13) 0.076(10) 0.055(8) 0.012(7) 0.052(9) 0.009(8)
C112 0.036(7) 0.079(9) 0.067(9) 0.021(7) 0.023(7) 0.020(6)
N1 0.015(4) 0.011(3) 0.015(4) -0.002(3) 0.004(4) 0.002(3)
N2 0.018(4) 0.014(3) 0.013(4) 0.002(3) 0.008(3) 0.002(3)
N3 0.017(4) 0.025(4) 0.003(3) -0.001(3) -0.001(3) 0.000(3)
N4 0.017(4) 0.021(4) 0.010(3) 0.003(3) 0.004(3) 0.005(3)
N5 0.025(4) 0.028(4) 0.032(4) 0.005(4) 0.011(4) 0.003(3)
N6 0.013(4) 0.017(4) 0.013(4) 0.002(3) 0.005(3) 0.001(3)
N7 0.009(4) 0.019(4) 0.016(4) 0.002(3) 0.007(3) 0.001(3)
N8 0.014(4) 0.023(4) 0.018(4) 0.004(3) 0.013(3) -0.001(3)
N9 0.019(4) 0.019(4) 0.014(4) 0.004(3) 0.007(3) -0.002(3)
N10 0.022(4) 0.026(4) 0.026(4) 0.001(4) 0.004(4) 0.000(3)
Nb1 0.0175(5) 0.0178(4) 0.0119(4) -0.0006(4) 0.0071(4) 0.0004(3)
Nb2 0.0170(5) 0.0192(4) 0.0130(4) -0.0005(4) 0.0083(4) -0.0003(4)

loop_
_atom_type_symbol
_atom_type_description
_atom_type_scat_dispersion_real
_atom_type_scat_dispersion_imag
_atom_type_scat_source
C C 0.0033 0.0016 'International Tables Vol C Tables 4.2.6.8 and 6.1.1.4'
H H 0.0000 0.0000 'International Tables Vol C Tables 4.2.6.8 and 6.1.1.4'
N N 0.0061 0.0033 'International Tables Vol C Tables 4.2.6.8 and 6.1.1.4'
Nb Nb -2.0727 0.6215 'International Tables Vol C Tables 4.2.6.8 and 6.1.1.4'

loop_
_geom_angle_atom_site_label_1
_geom_angle_atom_site_label_2
_geom_angle_atom_site_label_3
_geom_angle
N1 C1 C2 124.3(6)
N1 C1 C4 122.1(6)
C2 C1 C4 113.5(7)
C3 C2 C1 129.7(7)
C3 C2 H2 115.1
C1 C2 H2 115.1
N2 C3 C2 122.7(7)
N2 C3 C5 120.5(6)
C2 C3 C5 116.8(7)
C1 C4 H4A 109.5
C1 C4 H4B 109.5
H4A C4 H4B 109.5
C1 C4 H4C 109.5
H4A C4 H4C 109.5
H4B C4 H4C 109.5
C3 C5 H5A 109.5
C3 C5 H5B 109.5
H5A C5 H5B 109.5
C3 C5 H5C 109.5
H5A C5 H5C 109.5
H5B C5 H5C 109.5
C7 C6 C11 120.4(7)
C7 C6 N1 120.7(7)
C11 C6 N1 119.0(7)
C6 C7 C8 119.5(8)
C6 C7 C12 122.0(7)
C8 C7 C12 118.4(8)
C9 C8 C7 121.1(9)
C9 C8 H8 119.5
C7 C8 H8 119.5
C8 C9 C10 119.3(8)
C8 C9 H9 120.3
C10 C9 H9 120.3
C11 C10 C9 121.3(8)
C11 C10 H10 119.4
C9 C10 H10 119.4
C10 C11 C6 118.2(8)
C10 C11 C15 119.9(7)
C6 C11 C15 121.9(7)
C14 C12 C13 110.9(7)
C14 C12 C7 110.7(8)
C13 C12 C7 112.7(8)
C14 C12 H12 107.4
C13 C12 H12 107.4
C7 C12 H12 107.4
C12 C13 H13A 109.5
C12 C13 H13B 109.5
H13A C13 H13B 109.5
C12 C13 H13C 109.5
H13A C13 H13C 109.5
H13B C13 H13C 109.5
C12 C14 H14A 109.5
C12 C14 H14B 109.5
H14A C14 H14B 109.5
C12 C14 H14C 109.5
H14A C14 H14C 109.5
H14B C14 H14C 109.5
C16 C15 C11 111.6(7)
C16 C15 C17 110.7(7)
C11 C15 C17 110.7(7)
C16 C15 H15 107.9
C11 C15 H15 107.9
C17 C15 H15 107.9
C15 C16 H16A 109.5
C15 C16 H16B 109.5
H16A C16 H16B 109.5
C15 C16 H16C 109.5
H16A C16 H16C 109.5
H16B C16 H16C 109.5
C15 C17 H17A 109.5
C15 C17 H17B 109.5
H17A C17 H17B 109.5
C15 C17 H17C 109.5
H17A C17 H17C 109.5
H17B C17 H17C 109.5
C19 C18 C23 119.5(8)
C19 C18 N2 119.0(8)
C23 C18 N2 121.5(7)
C20 C19 C18 118.8(8)
C20 C19 C24 119.2(7)
C18 C19 C24 122.0(8)
C21 C20 C19 121.9(8)
C21 C20 H20 119.1
C19 C20 H20 119.1
C20 C21 C22 118.4(8)
C20 C21 H21 120.8
C22 C21 H21 120.8
C23 C22 C21 122.4(9)
C23 C22 H22 118.8
C21 C22 H22 118.8
C22 C23 C18 119.1(7)
C22 C23 C27 119.0(8)
C18 C23 C27 121.9(8)
C19 C24 C26 111.5(7)
C19 C24 C25 110.7(7)
C26 C24 C25 110.8(7)
C19 C24 H24 107.9
C26 C24 H24 107.9
C25 C24 H24 107.9
C24 C25 H25A 109.5
C24 C25 H25B 109.5
H25A C25 H25B 109.5
C24 C25 H25C 109.5
H25A C25 H25C 109.5
H25B C25 H25C 109.5
C24 C26 H26A 109.5
C24 C26 H26B 109.5
H26A C26 H26B 109.5
C24 C26 H26C 109.5
H26A C26 H26C 109.5
H26B C26 H26C 109.5
C29 C27 C23 111.0(7)
C29 C27 C28 109.5(7)
C23 C27 C28 111.7(7)
C29 C27 H27 108.2
C23 C27 H27 108.2
C28 C27 H27 108.2
C27 C28 H28A 109.5
C27 C28 H28B 109.5
H28A C28 H28B 109.5
C27 C28 H28C 109.5
H28A C28 H28C 109.5
H28B C28 H28C 109.5
C27 C29 H29A 109.5
C27 C29 H29B 109.5
H29A C29 H29B 109.5
C27 C29 H29C 109.5
H29A C29 H29C 109.5
H29B C29 H29C 109.5
N3 C30 C33 111.2(7)
N3 C30 C31 108.9(7)
C33 C30 C31 110.9(7)
N3 C30 C32 107.3(6)
C33 C30 C32 109.1(7)
C31 C30 C32 109.4(7)
C30 C31 H31A 109.5
C30 C31 H31B 109.5
H31A C31 H31B 109.5
C30 C31 H31C 109.5
H31A C31 H31C 109.5
H31B C31 H31C 109.5
C30 C32 H32A 109.5
C30 C32 H32B 109.5
H32A C32 H32B 109.5
C30 C32 H32C 109.5
H32A C32 H32C 109.5
H32B C32 H32C 109.5
C30 C33 H33A 109.5
C30 C33 H33B 109.5
H33A C33 H33B 109.5
C30 C33 H33C 109.5
H33A C33 H33C 109.5
H33B C33 H33C 109.5
N4 C34 C35 128.4(7)
N4 C34 Nb1 75.8(5)
C35 C34 Nb1 155.5(6)
C34 C35 C36 112.7(7)
C34 C35 H35A 109.1
C36 C35 H35A 109.1
C34 C35 H35B 109.1
C36 C35 H35B 109.1
H35A C35 H35B 107.8
C37 C36 C41 121.3(8)
C37 C36 C35 119.9(8)
C41 C36 C35 118.7(8)
C36 C37 C38 119.3(9)
C36 C37 H37 120.3
C38 C37 H37 120.3
C39 C38 C37 119.9(9)
C39 C38 H38 120.1
C37 C38 H38 120.1
C40 C39 C38 120.2(8)
C40 C39 H39 119.9
C38 C39 H39 119.9
C39 C40 C41 120.7(9)
C39 C40 H40 119.6
C41 C40 H40 119.6
C36 C41 C40 118.5(9)
C36 C41 H41 120.7
C40 C41 H41 120.7
N4 C42 C43 112.8(6)
N4 C42 H42A 109.0
C43 C42 H42A 109.0
N4 C42 H42B 109.0
C43 C42 H42B 109.0
H42A C42 H42B 107.8
C44 C43 C48 118.3(7)
C44 C43 C42 124.7(7)
C48 C43 C42 117.0(7)
C43 C44 C45 120.5(8)
C43 C44 H44 119.7
C45 C44 H44 119.7
C46 C45 C44 120.5(8)
C46 C45 H45 119.8
C44 C45 H45 119.8
C47 C46 C45 118.7(8)
C47 C46 H46 120.7
C45 C46 H46 120.7
C46 C47 C48 121.2(8)
C46 C47 H47 119.4
C48 C47 H47 119.4
C47 C48 C43 120.8(8)
C47 C48 H48 119.6
C43 C48 H48 119.6
N5 C49 Nb1 171.9(7)
N6 C50 C51 124.2(7)
N6 C50 C53 120.2(7)
C51 C50 C53 115.4(7)
C52 C51 C50 128.9(7)
C52 C51 H51 115.5
C50 C51 H51 115.5
N7 C52 C51 125.6(7)
N7 C52 C54 119.7(6)
C51 C52 C54 114.6(7)
C50 C53 H53A 109.5
C50 C53 H53B 109.5
H53A C53 H53B 109.5
C50 C53 H53C 109.5
H53A C53 H53C 109.5
H53B C53 H53C 109.5
C52 C54 H54A 109.5
C52 C54 H54B 109.5
H54A C54 H54B 109.5
C52 C54 H54C 109.5
H54A C54 H54C 109.5
H54B C54 H54C 109.5
C56 C55 C60 120.0(8)
C56 C55 N6 121.1(7)
C60 C55 N6 118.9(7)
C57 C56 C55 119.2(7)
C57 C56 C61 119.1(8)
C55 C56 C61 121.6(8)
C58 C57 C56 121.7(8)
C58 C57 H57 119.1
C56 C57 H57 119.1
C59 C58 C57 118.9(8)
C59 C58 H58 120.5
C57 C58 H58 120.5
C58 C59 C60 122.7(7)
C58 C59 H59 118.7
C60 C59 H59 118.7
C59 C60 C55 117.5(8)
C59 C60 C64 119.6(7)
C55 C60 C64 123.0(8)
C62 C61 C56 112.7(7)
C62 C61 C63 109.1(7)
C56 C61 C63 110.9(7)
C62 C61 H61 108.0
C56 C61 H61 108.0
C63 C61 H61 108.0
C61 C62 H62A 109.5
C61 C62 H62B 109.5
H62A C62 H62B 109.5
C61 C62 H62C 109.5
H62A C62 H62C 109.5
H62B C62 H62C 109.5
C61 C63 H63A 109.5
C61 C63 H63B 109.5
H63A C63 H63B 109.5
C61 C63 H63C 109.5
H63A C63 H63C 109.5
H63B C63 H63C 109.5
C60 C64 C66 111.9(6)
C60 C64 C65 109.1(7)
C66 C64 C65 109.9(7)
C60 C64 H64 108.6
C66 C64 H64 108.6
C65 C64 H64 108.6
C64 C65 H65A 109.5
C64 C65 H65B 109.5
H65A C65 H65B 109.5
C64 C65 H65C 109.5
H65A C65 H65C 109.5
H65B C65 H65C 109.5
C64 C66 H66A 109.5
C64 C66 H66B 109.5
H66A C66 H66B 109.5
C64 C66 H66C 109.5
H66A C66 H66C 109.5
H66B C66 H66C 109.5
C68 C67 C72 120.4(7)
C68 C67 N7 121.7(7)
C72 C67 N7 117.9(7)
C69 C68 C67 119.9(8)
C69 C68 C73 117.7(7)
C67 C68 C73 122.4(7)
C70 C69 C68 120.2(8)
C70 C69 H69 119.9
C68 C69 H69 119.9
C69 C70 C71 120.3(8)
C69 C70 H70 119.8
C71 C70 H70 119.8
C70 C71 C72 120.8(8)
C70 C71 H71 119.6
C72 C71 H71 119.6
C71 C72 C67 118.1(8)
C71 C72 C76 119.1(7)
C67 C72 C76 122.8(7)
C75 C73 C74 110.1(7)
C75 C73 C68 110.5(7)
C74 C73 C68 112.6(7)
C75 C73 H73 107.8
C74 C73 H73 107.8
C68 C73 H73 107.8
C73 C74 H74A 109.5
C73 C74 H74B 109.5
H74A C74 H74B 109.5
C73 C74 H74C 109.5
H74A C74 H74C 109.5
H74B C74 H74C 109.5
C73 C75 H75A 109.5
C73 C75 H75B 109.5
H75A C75 H75B 109.5
C73 C75 H75C 109.5
H75A C75 H75C 109.5
H75B C75 H75C 109.5
C72 C76 C78 111.0(7)
C72 C76 C77 111.9(7)
C78 C76 C77 111.1(7)
C72 C76 H76 107.6
C78 C76 H76 107.6
C77 C76 H76 107.6
C76 C77 H77A 109.5
C76 C77 H77B 109.5
H77A C77 H77B 109.5
C76 C77 H77C 109.5
H77A C77 H77C 109.5
H77B C77 H77C 109.5
C76 C78 H78A 109.5
C76 C78 H78B 109.5
H78A C78 H78B 109.5
C76 C78 H78C 109.5
H78A C78 H78C 109.5
H78B C78 H78C 109.5
N8 C79 C81 107.8(6)
N8 C79 C80 107.7(6)
C81 C79 C80 110.4(7)
N8 C79 C82 109.9(6)
C81 C79 C82 111.5(7)
C80 C79 C82 109.5(6)
C79 C80 H80A 109.5
C79 C80 H80B 109.5
H80A C80 H80B 109.5
C79 C80 H80C 109.5
H80A C80 H80C 109.5
H80B C80 H80C 109.5
C79 C81 H81A 109.5
C79 C81 H81B 109.5
H81A C81 H81B 109.5
C79 C81 H81C 109.5
H81A C81 H81C 109.5
H81B C81 H81C 109.5
C79 C82 H82A 109.5
C79 C82 H82B 109.5
H82A C82 H82B 109.5
C79 C82 H82C 109.5
H82A C82 H82C 109.5
H82B C82 H82C 109.5
N9 C83 C84 129.8(7)
N9 C83 Nb2 76.3(5)
C84 C83 Nb2 153.6(6)
C83 C84 C85 111.5(7)
C83 C84 H84A 109.3
C85 C84 H84A 109.3
C83 C84 H84B 109.3
C85 C84 H84B 109.3
H84A C84 H84B 108.0
C90 C85 C86 120.3(7)
C90 C85 C84 119.9(8)
C86 C85 C84 119.8(8)
C85 C86 C87 119.2(9)
C85 C86 H86 120.4
C87 C86 H86 120.4
C88 C87 C86 120.6(9)
C88 C87 H87 119.7
C86 C87 H87 119.7
C89 C88 C87 119.6(8)
C89 C88 H88 120.2
C87 C88 H88 120.2
C88 C89 C90 120.1(9)
C88 C89 H89 119.9
C90 C89 H89 119.9
C85 C90 C89 120.1(9)
C85 C90 H90 120.0
C89 C90 H90 120.0
N9 C91 C92 112.8(6)
N9 C91 H91A 109.0
C92 C91 H91A 109.0
N9 C91 H91B 109.0
C92 C91 H91B 109.0
H91A C91 H91B 107.8
C97 C92 C93 118.8(7)
C97 C92 C91 122.9(7)
C93 C92 C91 118.3(7)
C94 C93 C92 120.8(8)
C94 C93 H93 119.6
C92 C93 H93 119.6
C95 C94 C93 120.3(8)
C95 C94 H94 119.9
C93 C94 H94 119.9
C94 C95 C96 119.0(8)
C94 C95 H95 120.5
C96 C95 H95 120.5
C97 C96 C95 121.0(8)
C97 C96 H96 119.5
C95 C96 H96 119.5
C96 C97 C92 120.2(7)
C96 C97 H97 119.9
C92 C97 H97 119.9
N10 C98 Nb2 168.9(7)
C100 C99 H99A 109.5
C100 C99 H99B 109.5
H99A C99 H99B 109.5
C100 C99 H99C 109.5
H99A C99 H99C 109.5
H99B C99 H99C 109.5
C101 C100 C105 120.0
C101 C100 C99 118.7(8)
C105 C100 C99 121.2(8)
C102 C101 C100 120.0
C102 C101 H101 120.0
C100 C101 H101 120.0
C103 C102 C101 120.0
C103 C102 H102 120.0
C101 C102 H102 120.0
C104 C103 C102 120.0
C104 C103 H103 120.0
C102 C103 H103 120.0
C103 C104 C105 120.0
C103 C104 H104 120.0
C105 C104 H104 120.0
C104 C105 C100 120.0
C104 C105 H105 120.0
C100 C105 H105 120.0
C107 C106 H10A 109.5
C107 C106 H10B 109.5
H10A C106 H10B 109.5
C107 C106 H10C 109.5
H10A C106 H10C 109.5
H10B C106 H10C 109.5
C108 C107 C112 118.6(10)
C108 C107 C106 120.7(11)
C112 C107 C106 120.6(12)
C107 C108 C109 123.2(13)
C107 C108 H108 118.4
C109 C108 H108 118.4
C108 C109 C110 117.1(13)
C108 C109 H109 121.4
C110 C109 H109 121.4
C111 C110 C109 121.0(12)
C111 C110 H110 119.5
C109 C110 H110 119.5
C110 C111 C112 119.9(14)
C110 C111 H111 120.1
C112 C111 H111 120.1
C111 C112 C107 120.1(13)
C111 C112 H112 119.9
C107 C112 H112 119.9
C1 N1 C6 113.7(6)
C1 N1 Nb1 120.1(4)
C6 N1 Nb1 125.8(5)
C3 N2 C18 116.1(6)
C3 N2 Nb1 120.6(5)
C18 N2 Nb1 123.0(5)
C30 N3 Nb1 171.6(6)
C34 N4 C42 127.4(7)
C34 N4 Nb1 69.9(4)
C42 N4 Nb1 162.6(5)
C50 N6 C55 115.2(6)
C50 N6 Nb2 120.6(5)
C55 N6 Nb2 123.8(5)
C52 N7 C67 113.7(6)
C52 N7 Nb2 118.8(5)
C67 N7 Nb2 127.0(5)
C79 N8 Nb2 173.9(5)
C83 N9 C91 127.1(7)
C83 N9 Nb2 69.9(5)
C91 N9 Nb2 162.8(5)
N3 Nb1 C34 100.8(3)
N3 Nb1 N4 121.1(3)
C34 Nb1 N4 34.3(2)
N3 Nb1 N2 97.5(2)
C34 Nb1 N2 117.0(3)
N4 Nb1 N2 85.8(2)
N3 Nb1 N1 99.0(3)
C34 Nb1 N1 148.1(2)
N4 Nb1 N1 139.6(2)
N2 Nb1 N1 84.5(2)
N3 Nb1 C49 108.9(3)
C34 Nb1 C49 71.6(3)
N4 Nb1 C49 91.6(2)
N2 Nb1 C49 150.3(3)
N1 Nb1 C49 78.5(2)
N8 Nb2 C83 99.6(3)
N8 Nb2 N9 117.7(3)
C83 Nb2 N9 33.8(2)
N8 Nb2 N6 99.4(2)
C83 Nb2 N6 117.5(3)
N9 Nb2 N6 85.5(2)
N8 Nb2 N7 97.9(3)
C83 Nb2 N7 148.4(2)
N9 Nb2 N7 144.2(2)
N6 Nb2 N7 85.1(2)
N8 Nb2 C98 111.8(3)
C83 Nb2 C98 71.9(3)
N9 Nb2 C98 91.9(2)
N6 Nb2 C98 145.8(2)
N7 Nb2 C98 77.2(2)

loop_
_geom_bond_atom_site_label_1
_geom_bond_atom_site_label_2
_geom_bond_distance
C1 N1 1.326(8)
C1 C2 1.410(9)
C1 C4 1.523(9)
C2 C3 1.366(9)
C2 H2 0.9500
C3 N2 1.344(8)
C3 C5 1.517(9)
C4 H4A 0.9800
C4 H4B 0.9800
C4 H4C 0.9800
C5 H5A 0.9800
C5 H5B 0.9800
C5 H5C 0.9800
C6 C7 1.382(11)
C6 C11 1.414(12)
C6 N1 1.457(9)
C7 C8 1.385(10)
C7 C12 1.549(12)
C8 C9 1.363(13)
C8 H8 0.9500
C9 C10 1.401(11)
C9 H9 0.9500
C10 C11 1.374(10)
C10 H10 0.9500
C11 C15 1.528(11)
C12 C14 1.519(11)
C12 C13 1.522(10)
C12 H12 1.0000
C13 H13A 0.9800
C13 H13B 0.9800
C13 H13C 0.9800
C14 H14A 0.9800
C14 H14B 0.9800
C14 H14C 0.9800
C15 C16 1.505(10)
C15 C17 1.533(10)
C15 H15 1.0000
C16 H16A 0.9800
C16 H16B 0.9800
C16 H16C 0.9800
C17 H17A 0.9800
C17 H17B 0.9800
C17 H17C 0.9800
C18 C19 1.421(12)
C18 C23 1.421(11)
C18 N2 1.456(9)
C19 C20 1.394(10)
C19 C24 1.512(11)
C20 C21 1.382(10)
C20 H20 0.9500
C21 C22 1.401(12)
C21 H21 0.9500
C22 C23 1.365(10)
C22 H22 0.9500
C23 C27 1.524(11)
C24 C26 1.528(10)
C24 C25 1.533(10)
C24 H24 1.0000
C25 H25A 0.9800
C25 H25B 0.9800
C25 H25C 0.9800
C26 H26A 0.9800
C26 H26B 0.9800
C26 H26C 0.9800
C27 C29 1.503(10)
C27 C28 1.532(11)
C27 H27 1.0000
C28 H28A 0.9800
C28 H28B 0.9800
C28 H28C 0.9800
C29 H29A 0.9800
C29 H29B 0.9800
C29 H29C 0.9800
C30 N3 1.455(10)
C30 C33 1.518(11)
C30 C31 1.532(10)
C30 C32 1.550(10)
C31 H31A 0.9800
C31 H31B 0.9800
C31 H31C 0.9800
C32 H32A 0.9800
C32 H32B 0.9800
C32 H32C 0.9800
C33 H33A 0.9800
C33 H33B 0.9800
C33 H33C 0.9800
C34 N4 1.263(9)
C34 C35 1.515(10)
C34 Nb1 2.105(7)
C35 C36 1.532(12)
C35 H35A 0.9900
C35 H35B 0.9900
C36 C37 1.365(10)
C36 C41 1.386(11)
C37 C38 1.409(12)
C37 H37 0.9500
C38 C39 1.387(11)
C38 H38 0.9500
C39 C40 1.358(11)
C39 H39 0.9500
C40 C41 1.414(12)
C40 H40 0.9500
C41 H41 0.9500
C42 N4 1.478(8)
C42 C43 1.495(9)
C42 H42A 0.9900
C42 H42B 0.9900
C43 C44 1.370(10)
C43 C48 1.384(10)
C44 C45 1.405(10)
C44 H44 0.9500
C45 C46 1.372(11)
C45 H45 0.9500
C46 C47 1.366(11)
C46 H46 0.9500
C47 C48 1.380(11)
C47 H47 0.9500
C48 H48 0.9500
C49 N5 1.145(8)
C49 Nb1 2.282(8)
C50 N6 1.325(8)
C50 C51 1.408(10)
C50 C53 1.513(9)
C51 C52 1.390(9)
C51 H51 0.9500
C52 N7 1.348(8)
C52 C54 1.521(9)
C53 H53A 0.9800
C53 H53B 0.9800
C53 H53C 0.9800
C54 H54A 0.9800
C54 H54B 0.9800
C54 H54C 0.9800
C55 C56 1.412(10)
C55 C60 1.428(11)
C55 N6 1.447(9)
C56 C57 1.391(11)
C56 C61 1.524(11)
C57 C58 1.389(11)
C57 H57 0.9500
C58 C59 1.373(10)
C58 H58 0.9500
C59 C60 1.409(10)
C59 H59 0.9500
C60 C64 1.508(10)
C61 C62 1.509(10)
C61 C63 1.541(10)
C61 H61 1.0000
C62 H62A 0.9800
C62 H62B 0.9800
C62 H62C 0.9800
C63 H63A 0.9800
C63 H63B 0.9800
C63 H63C 0.9800
C64 C66 1.530(10)
C64 C65 1.538(10)
C64 H64 1.0000
C65 H65A 0.9800
C65 H65B 0.9800
C65 H65C 0.9800
C66 H66A 0.9800
C66 H66B 0.9800
C66 H66C 0.9800
C67 C68 1.391(10)
C67 C72 1.405(11)
C67 N7 1.442(9)
C68 C69 1.380(9)
C68 C73 1.538(11)
C69 C70 1.374(12)
C69 H69 0.9500
C70 C71 1.385(11)
C70 H70 0.9500
C71 C72 1.393(10)
C71 H71 0.9500
C72 C76 1.521(11)
C73 C75 1.526(10)
C73 C74 1.533(11)
C73 H73 1.0000
C74 H74A 0.9800
C74 H74B 0.9800
C74 H74C 0.9800
C75 H75A 0.9800
C75 H75B 0.9800
C75 H75C 0.9800
C76 C78 1.527(11)
C76 C77 1.541(10)
C76 H76 1.0000
C77 H77A 0.9800
C77 H77B 0.9800
C77 H77C 0.9800
C78 H78A 0.9800
C78 H78B 0.9800
C78 H78C 0.9800
C79 N8 1.478(9)
C79 C81 1.514(10)
C79 C80 1.520(10)
C79 C82 1.521(10)
C80 H80A 0.9800
C80 H80B 0.9800
C80 H80C 0.9800
C81 H81A 0.9800
C81 H81B 0.9800
C81 H81C 0.9800
C82 H82A 0.9800
C82 H82B 0.9800
C82 H82C 0.9800
C83 N9 1.255(9)
C83 C84 1.502(10)
C83 Nb2 2.120(8)
C84 C85 1.540(11)
C84 H84A 0.9900
C84 H84B 0.9900
C85 C90 1.368(10)
C85 C86 1.384(10)
C86 C87 1.392(12)
C86 H86 0.9500
C87 C88 1.381(11)
C87 H87 0.9500
C88 C89 1.369(10)
C88 H88 0.9500
C89 C90 1.398(12)
C89 H89 0.9500
C90 H90 0.9500
C91 N9 1.471(9)
C91 C92 1.501(10)
C91 H91A 0.9900
C91 H91B 0.9900
C92 C97 1.385(9)
C92 C93 1.393(10)
C93 C94 1.385(10)
C93 H93 0.9500
C94 C95 1.381(10)
C94 H94 0.9500
C95 C96 1.387(11)
C95 H95 0.9500
C96 C97 1.383(10)
C96 H96 0.9500
C97 H97 0.9500
C98 N10 1.148(8)
C98 Nb2 2.271(8)
C99 C100 1.412(11)
C99 H99A 0.9800
C99 H99B 0.9800
C99 H99C 0.9800
C100 C101 1.3900
C100 C105 1.3900
C101 C102 1.3900
C101 H101 0.9500
C102 C103 1.3900
C102 H102 0.9500
C103 C104 1.3900
C103 H103 0.9500
C104 C105 1.3900
C104 H104 0.9500
C105 H105 0.9500
C106 C107 1.496(15)
C106 H10A 0.9800
C106 H10B 0.9800
C106 H10C 0.9800
C107 C108 1.354(13)
C107 C112 1.405(13)
C108 C109 1.370(15)
C108 H108 0.9500
C109 C110 1.426(15)
C109 H109 0.9500
C110 C111 1.354(15)
C110 H110 0.9500
C111 C112 1.386(15)
C111 H111 0.9500
C112 H112 0.9500
N1 Nb1 2.212(6)
N2 Nb1 2.179(6)
N3 Nb1 1.768(6)
N4 Nb1 2.174(6)
N6 Nb2 2.199(6)
N7 Nb2 2.229(5)
N8 Nb2 1.765(6)
N9 Nb2 2.194(6)
